data_7225393
loop_
_publ_author_name
'Mohan, Gopalakrishnan'
'Thirumoorthy, Krishnan'
'Bhuvanesh, Nattamai'
'Nallasamy, Palanisami'

_publ_section_title
;
 Eight Membered Cyclic-Borasiloxanes: Synthesis, Structural,
 Photophysical, Steric Strain and DFT calculations
;
_journal_name_full 'RSC Adv.'
_journal_paper_doi 10.1039/C6RA02080A
_journal_year 2016
_chemical_formula_moiety '2(C22 H17 B O2 Si)'
_chemical_formula_sum 'C44 H34 B2 O4 Si2'
_chemical_formula_weight 704.51
_chemical_name_systematic
'4,8-di(naphthalen-2-yl)-2,2,6,6-tetraphenyl-1,3,5,7,2,6,4,8-tetraoxadisiladiborocane 4,8-di(naphthalen-2-yl)-2,2,6,6-tetraphenyl-1,3,5,7,2,6,4,8-tetraoxadisiladiborocane '
_space_group_crystal_system triclinic
_space_group_IT_number 2
_space_group_name_Hall '-P 1'
_space_group_name_H-M_alt 'P -1'
_symmetry_space_group_name_Hall '-P 1'
_symmetry_space_group_name_H-M 'P -1'
_atom_sites_solution_hydrogens geom
_audit_creation_date 2014-12-19
_audit_creation_method
;
Olex2 1.2-beta
(compiled 2014.10.22 svn.r3046 for OlexSys, GUI svn.r4928)
;
_audit_update_record
;
2015-02-03 deposited with the CCDC.
2016-05-30 downloaded from the CCDC.
;
_cell_angle_alpha 82.604(9)
_cell_angle_beta 87.095(7)
_cell_angle_gamma 83.427(9)
_cell_formula_units_Z 2
_cell_length_a 9.269(6)
_cell_length_b 10.361(7)
_cell_length_c 19.149(12)
_cell_measurement_reflns_used 1066
_cell_measurement_temperature 150.15
_cell_measurement_theta_max 25.579
_cell_measurement_theta_min 2.424
_cell_volume 1811(2)
_computing_cell_refinement 'SAINT v8.34A (Bruker, 2013)'
_computing_data_reduction 'SAINT v8.34A (Bruker, 2013)'
_computing_molecular_graphics 'Olex2 (Dolomanov et al., 2009)'
_computing_publication_material 'Olex2 (Dolomanov et al., 2009)'
_computing_structure_refinement 'XL (Sheldrick, 2008)'
_diffrn_ambient_temperature 150.15
_diffrn_measured_fraction_theta_full 0.994
_diffrn_measured_fraction_theta_max 0.978
_diffrn_measurement_device_type 'Bruker APEX-II CCD'
_diffrn_measurement_method '\f and \w scans'
_diffrn_radiation_type MoK\a
_diffrn_radiation_wavelength 0.71073
_diffrn_reflns_av_R_equivalents 0.0687
_diffrn_reflns_av_unetI/netI 0.0632
_diffrn_reflns_Laue_measured_fraction_full 0.994
_diffrn_reflns_Laue_measured_fraction_max 0.978
_diffrn_reflns_limit_h_max 12
_diffrn_reflns_limit_h_min -12
_diffrn_reflns_limit_k_max 13
_diffrn_reflns_limit_k_min -13
_diffrn_reflns_limit_l_max 24
_diffrn_reflns_limit_l_min -24
_diffrn_reflns_number 21130
_diffrn_reflns_point_group_measured_fraction_full 0.994
_diffrn_reflns_point_group_measured_fraction_max 0.978
_diffrn_reflns_theta_full 25.242
_diffrn_reflns_theta_max 27.552
_diffrn_reflns_theta_min 1.994
_diffrn_standards_number 0
_exptl_absorpt_coefficient_mu 0.143
_exptl_absorpt_correction_T_max 0.7456
_exptl_absorpt_correction_T_min 0.6689
_exptl_absorpt_correction_type multi-scan
_exptl_absorpt_process_details
;
SADABS-2014/3 (Bruker,2014) was used for absorption correction.
wR2(int) was 0.0716 before and 0.0444 after correction.
The Ratio of minimum to maximum transmission is 0.8971.
The \l/2 correction factor is Not present.
;
_exptl_crystal_colour colourless
_exptl_crystal_colour_primary colourless
_exptl_crystal_density_diffrn 1.292
_exptl_crystal_description block
_exptl_crystal_F_000 736
_exptl_crystal_size_max 0.4
_exptl_crystal_size_mid 0.25
_exptl_crystal_size_min 0.19
_refine_diff_density_max 0.614
_refine_diff_density_min -0.537
_refine_diff_density_rms 0.061
_refine_ls_extinction_method none
_refine_ls_goodness_of_fit_ref 1.062
_refine_ls_hydrogen_treatment constr
_refine_ls_matrix_type full
_refine_ls_number_parameters 590
_refine_ls_number_reflns 8155
_refine_ls_number_restraints 760
_refine_ls_restrained_S_all 1.045
_refine_ls_R_factor_all 0.0858
_refine_ls_R_factor_gt 0.0652
_refine_ls_shift/su_max 0.000
_refine_ls_shift/su_mean 0.000
_refine_ls_structure_factor_coef Fsqd
_refine_ls_weighting_details 'w=1/[\s^2^(Fo^2^)+(0.0548P)^2^+2.2011P] where P=(Fo^2^+2Fc^2^)/3'
_refine_ls_weighting_scheme calc
_refine_ls_wR_factor_gt 0.1636
_refine_ls_wR_factor_ref 0.1744
_reflns_Friedel_coverage 0.000
_reflns_number_gt 6039
_reflns_number_total 8155
_reflns_threshold_expression 'I > 2\s(I)'
_cod_data_source_file c6ra02080a2.cif
_cod_data_source_block gp53
_cod_original_cell_volume 1810.6(19)
_cod_database_code 7225393
_shelxl_version_number 2014-3
_shelx_space_group_comment
;
The symmetry employed for this shelxl refinement is uniquely defined
by the following loop, which should always be used as a source of
symmetry information in preference to the above space-group names.
They are only intended as comments.
;
_shelx_estimated_absorpt_t_max 0.973
_shelx_estimated_absorpt_t_min 0.945
_olex2_refinement_description
;
1. Fixed Uiso
 At 1.2 times of:
  All C(H) groups
2. Restrained distances
 Si1A-C11A \\sim Si1A-C11B
 with sigma of 0.02
3. Restrained planarity
 C1, C2, C3, C4, C5, C6, C7, C8, C9, C10
 with sigma of 0.1
 C1B, C2B, C3B, C4B, C5B, C6B, C7B, C8B, C9B, C10B
 with sigma of 0.1
4. Uiso/Uaniso restraints and constraints
C1A \\sim C2A \\sim C3A \\sim C4A \\sim C5A \\sim C6A \\sim C7A \\sim C8A \\sim
C9A \\sim C10A \\sim C1B \\sim C2B \\sim C3B \\sim C4B \\sim C5B \\sim C6B
\\sim C7B \\sim C8B \\sim C9B \\sim C10B: within 1.7A with sigma of 0.02 and
sigma for terminal atoms of 0.04
C11A \\sim C12A \\sim C13A \\sim C14A \\sim C15A \\sim C16A \\sim C11B \\sim
C12B \\sim C13B \\sim C14B \\sim C15B \\sim C16B: within 1.7A with sigma of
0.02 and sigma for terminal atoms of 0.04
5. Rigid body (RIGU) restrains
 C1A, C2A, C3A, C4A, C5A, C6A, C7A, C8A, C9A, C10A, C1B, C2B, C3B, C4B, C5B,
 C6B, C7B, C8B, C9B, C10B
 with sigma for 1-2 distances of 0.02 and sigma for 1-3 distances of 0.02
 C11A, C12A, C13A, C14A, C15A, C16A, C11B, C12B, C13B, C14B, C15B, C16B
 with sigma for 1-2 distances of 0.02 and sigma for 1-3 distances of 0.02
6. Same fragment restrains
{C1, C2, C3, C4, C5, C6, C7, C8, C9, C10} sigma for 1-2: 0.02, 1-3: 0.04
as
{C1A, C2A, C3A, C4A, C5A, C6A, C7A, C8A, C9A, C10A}
{C1, C2, C3, C4, C5, C6, C7, C8, C9, C10} sigma for 1-2: 0.02, 1-3: 0.04
as
{C1B, C2B, C3B, C4B, C5B, C6B, C7B, C8B, C9B, C10B}
7. Others
 Sof(C11B)=Sof(C12B)=Sof(H12B)=Sof(C13B)=Sof(H13B)=Sof(C14B)=Sof(H14B)=
 Sof(C15B)=Sof(H15B)=Sof(C16B)=Sof(H16B)=Sof(C1B)=Sof(C2B)=Sof(H2B)=Sof(C3B)=
 Sof(C4B)=Sof(C5B)=Sof(H5B)=Sof(C6B)=Sof(H6B)=Sof(C7B)=Sof(H7B)=Sof(C8B)=
 Sof(H8B)=Sof(C9B)=Sof(H9B)=Sof(C10B)=Sof(H10B)=1-FVAR(1)
 Sof(C1A)=Sof(H1A)=Sof(C2A)=Sof(H2A)=Sof(C3A)=Sof(C4A)=Sof(C5A)=Sof(H5A)=
 Sof(C6A)=Sof(C7A)=Sof(H7A)=Sof(C8A)=Sof(H8A)=Sof(C9A)=Sof(H9A)=Sof(C10A)=
 Sof(H10A)=Sof(C11A)=Sof(C12A)=Sof(H12A)=Sof(C13A)=Sof(H13A)=Sof(C14A)=
 Sof(H14A)=Sof(C15A)=Sof(H15A)=Sof(C16A)=Sof(H16A)=FVAR(1)
8.a Aromatic/amide H refined with riding coordinates:
 C2(H2), C5(H5), C6(H6), C7(H7), C8(H8), C9(H9), C10(H10), C12(H12), C13(H13),
 C14(H14), C15(H15), C16(H16), C18(H18), C19(H19), C20(H20), C21(H21), C22(H22),
  C1A(H1A), C2A(H2A), C5A(H5A), C7A(H7A), C8A(H8A), C9A(H9A), C10A(H10A),
 C12A(H12A), C13A(H13A), C14A(H14A), C15A(H15A), C16A(H16A), C12B(H12B),
 C13B(H13B), C14B(H14B), C15B(H15B), C16B(H16B), C18A(H18A), C19A(H19A),
 C20A(H20A), C21A(H21A), C22A(H22A), C2B(H2B), C5B(H5B), C6B(H6B), C7B(H7B),
 C8B(H8B), C9B(H9B), C10B(H10B)
8.b Fitted hexagon refined as free rotating group:
 C11A(C12A,C13A,C14A,C15A,C16A), C11B(C12B,C13B,C14B,C15B,C16B)
;
_olex2_submission_special_instructions 'No special instructions were received'

loop_
_space_group_symop_operation_xyz
'x, y, z'
'-x, -y, -z'

loop_
_atom_site_label
_atom_site_type_symbol
_atom_site_fract_x
_atom_site_fract_y
_atom_site_fract_z
_atom_site_U_iso_or_equiv
_atom_site_adp_type
_atom_site_occupancy
_atom_site_site_symmetry_order
_atom_site_calc_flag
_atom_site_refinement_flags_posn
_atom_site_refinement_flags_adp
_atom_site_refinement_flags_occupancy
_atom_site_disorder_assembly
_atom_site_disorder_group
Si1 Si 0.47366(8) 0.99157(7) 0.39720(4) 0.02720(18) Uani 1 1 d . . . . .
O1 O 0.4741(2) 0.87083(18) 0.58476(9) 0.0327(4) Uani 1 1 d . . . . .
O2 O 0.5191(2) 0.87911(17) 0.46167(9) 0.0292(4) Uani 1 1 d . . . . .
C1 C 0.3753(3) 0.7011(2) 0.52291(13) 0.0260(5) Uani 1 1 d D . . . .
C2 C 0.2902(3) 0.6577(2) 0.58032(14) 0.0296(6) Uani 1 1 d D . . . .
H2 H 0.2870 0.7005 0.6215 0.036 Uiso 1 1 calc R . . . .
C3 C 0.2081(3) 0.5519(3) 0.57974(14) 0.0309(6) Uani 1 1 d D . . . .
C4 C 0.2180(3) 0.4852(3) 0.51954(14) 0.0313(6) Uani 1 1 d D . . . .
C5 C 0.3060(3) 0.5301(3) 0.46103(15) 0.0337(6) Uani 1 1 d D . . . .
H5 H 0.3130 0.4864 0.4201 0.040 Uiso 1 1 calc R . . . .
C6 C 0.3805(3) 0.6348(3) 0.46261(14) 0.0319(6) Uani 1 1 d D . . . .
H6 H 0.4374 0.6643 0.4223 0.038 Uiso 1 1 calc R . . . .
C7 C 0.1125(4) 0.5106(3) 0.63672(16) 0.0425(7) Uani 1 1 d D . . . .
H7 H 0.1045 0.5536 0.6779 0.051 Uiso 1 1 calc R . . . .
C8 C 0.0326(4) 0.4100(3) 0.63256(18) 0.0478(8) Uani 1 1 d D . . . .
H8 H -0.0326 0.3848 0.6704 0.057 Uiso 1 1 calc R . . . .
C9 C 0.0450(4) 0.3437(3) 0.57362(17) 0.0447(8) Uani 1 1 d D . . . .
H9 H -0.0098 0.2721 0.5721 0.054 Uiso 1 1 calc R . . . .
C10 C 0.1347(3) 0.3803(3) 0.51824(17) 0.0406(7) Uani 1 1 d D . . . .
H10 H 0.1414 0.3345 0.4781 0.049 Uiso 1 1 calc R . . . .
C11 C 0.2745(3) 1.0125(3) 0.38655(15) 0.0330(6) Uani 1 1 d . . . . .
C12 C 0.1814(4) 1.0829(4) 0.4298(2) 0.0558(9) Uani 1 1 d . . . . .
H12 H 0.2201 1.1216 0.4661 0.067 Uiso 1 1 calc R . . . .
C13 C 0.0342(4) 1.0982(4) 0.4216(3) 0.0729(13) Uani 1 1 d . . . . .
H13 H -0.0275 1.1490 0.4513 0.087 Uiso 1 1 calc R . . . .
C14 C -0.0244(4) 1.0405(4) 0.3706(3) 0.0653(11) Uani 1 1 d . . . . .
H14 H -0.1264 1.0518 0.3645 0.078 Uiso 1 1 calc R . . . .
C15 C 0.0652(4) 0.9667(4) 0.3290(2) 0.0542(9) Uani 1 1 d . . . . .
H15 H 0.0251 0.9246 0.2944 0.065 Uiso 1 1 calc R . . . .
C16 C 0.2131(4) 0.9524(3) 0.33638(17) 0.0448(8) Uani 1 1 d . . . . .
H16 H 0.2741 0.9009 0.3068 0.054 Uiso 1 1 calc R . . . .
C17 C 0.5732(3) 0.9492(3) 0.31570(14) 0.0324(6) Uani 1 1 d . . . . .
C18 C 0.5428(4) 1.0253(3) 0.25149(16) 0.0480(8) Uani 1 1 d . . . . .
H18 H 0.4725 1.0998 0.2502 0.058 Uiso 1 1 calc R . . . .
C19 C 0.6142(5) 0.9934(4) 0.18959(17) 0.0577(10) Uani 1 1 d . . . . .
H19 H 0.5918 1.0453 0.1461 0.069 Uiso 1 1 calc R . . . .
C20 C 0.7168(4) 0.8872(4) 0.19121(18) 0.0558(10) Uani 1 1 d . . . . .
H20 H 0.7665 0.8664 0.1488 0.067 Uiso 1 1 calc R . . . .
C21 C 0.7482(4) 0.8112(4) 0.25297(18) 0.0543(9) Uani 1 1 d . . . . .
H21 H 0.8193 0.7373 0.2537 0.065 Uiso 1 1 calc R . . . .
C22 C 0.6763(3) 0.8419(3) 0.31474(16) 0.0402(7) Uani 1 1 d . . . . .
H22 H 0.6983 0.7878 0.3576 0.048 Uiso 1 1 calc R . . . .
B1 B 0.4592(3) 0.8214(3) 0.52336(15) 0.0269(6) Uani 1 1 d . . . . .
Si1A Si 0.08905(8) 1.14364(7) 0.04096(4) 0.02659(18) Uani 1 1 d D . . . .
O1A O -0.0355(2) 0.8505(2) 0.03853(10) 0.0437(5) Uani 1 1 d . . . . .
O2A O 0.1062(2) 0.99507(19) 0.08061(12) 0.0443(5) Uani 1 1 d . . . . .
C1A C 0.0455(7) 0.6390(5) 0.1438(3) 0.0322(11) Uani 0.569(4) 1 d D U P A 1
H1A H -0.0410 0.6372 0.1196 0.039 Uiso 0.569(4) 1 calc R . P A 1
C2A C 0.0976(6) 0.5292(5) 0.1850(3) 0.0372(12) Uani 0.569(4) 1 d D U P A 1
H2A H 0.0472 0.4535 0.1898 0.045 Uiso 0.569(4) 1 calc R . P A 1
C3A C 0.2266(8) 0.5280(7) 0.2205(4) 0.0343(17) Uani 0.569(4) 1 d D U P A 1
C4A C 0.2985(6) 0.6417(6) 0.2147(3) 0.0290(13) Uani 0.569(4) 1 d D U P A 1
C5A C 0.2350(7) 0.7574(6) 0.1714(3) 0.0277(11) Uani 0.569(4) 1 d D U P A 1
H5A H 0.2799 0.8360 0.1684 0.033 Uiso 0.569(4) 1 calc R . P A 1
C6A C 0.1126(8) 0.7564(8) 0.1348(5) 0.0263(16) Uani 0.569(4) 1 d D U P A 1
C7A C 0.2890(7) 0.4123(6) 0.2627(3) 0.0426(13) Uani 0.569(4) 1 d D U P A 1
H7A H 0.2423 0.3344 0.2679 0.051 Uiso 0.569(4) 1 calc R . P A 1
C8A C 0.4143(8) 0.4154(8) 0.2949(4) 0.0438(17) Uani 0.569(4) 1 d D U P A 1
H8A H 0.4567 0.3385 0.3221 0.053 Uiso 0.569(4) 1 calc R . P A 1
C9A C 0.4832(7) 0.5297(6) 0.2891(3) 0.0417(13) Uani 0.569(4) 1 d D U P A 1
H9A H 0.5709 0.5295 0.3128 0.050 Uiso 0.569(4) 1 calc R . P A 1
C10A C 0.4265(5) 0.6409(5) 0.2501(3) 0.0362(12) Uani 0.569(4) 1 d D U P A 1
H10A H 0.4739 0.7182 0.2469 0.043 Uiso 0.569(4) 1 calc R . P A 1
C11A C 0.2695(4) 1.1980(5) 0.0337(3) 0.034(2) Uani 0.569(4) 1 d D U P A 1
C12A C 0.2987(5) 1.3095(4) 0.0613(3) 0.0484(16) Uani 0.569(4) 1 d G U P A 1
H12A H 0.2245 1.3572 0.0866 0.058 Uiso 0.569(4) 1 calc R . P A 1
C13A C 0.4365(6) 1.3511(4) 0.0519(3) 0.072(2) Uani 0.569(4) 1 d G U P A 1
H13A H 0.4565 1.4273 0.0708 0.087 Uiso 0.569(4) 1 calc R . P A 1
C14A C 0.5450(5) 1.2812(5) 0.0149(3) 0.073(3) Uani 0.569(4) 1 d G U P A 1
H14A H 0.6392 1.3096 0.0085 0.088 Uiso 0.569(4) 1 calc R . P A 1
C15A C 0.5158(5) 1.1697(4) -0.0127(3) 0.076(2) Uani 0.569(4) 1 d G U P A 1
H15A H 0.5899 1.1220 -0.0381 0.091 Uiso 0.569(4) 1 calc R . P A 1
C16A C 0.3780(5) 1.1281(4) -0.0034(3) 0.0538(17) Uani 0.569(4) 1 d G U P A 1
H16A H 0.3580 1.0519 -0.0223 0.065 Uiso 0.569(4) 1 calc R . P A 1
C11B C 0.2704(7) 1.2083(8) 0.0343(4) 0.035(3) Uani 0.431(4) 1 d D U P A 2
C12B C 0.3077(8) 1.2674(8) 0.0910(4) 0.073(3) Uani 0.431(4) 1 d G U P A 2
H12B H 0.2430 1.2721 0.1309 0.087 Uiso 0.431(4) 1 calc R . P A 2
C13B C 0.4395(9) 1.3197(7) 0.0893(4) 0.083(3) Uani 0.431(4) 1 d G U P A 2
H13B H 0.4650 1.3601 0.1281 0.099 Uiso 0.431(4) 1 calc R . P A 2
C14B C 0.5342(8) 1.3129(10) 0.0309(5) 0.080(3) Uani 0.431(4) 1 d G U P A 2
H14B H 0.6243 1.3486 0.0298 0.096 Uiso 0.431(4) 1 calc R . P A 2
C15B C 0.4969(9) 1.2538(11) -0.0258(4) 0.103(4) Uani 0.431(4) 1 d G U P A 2
H15B H 0.5616 1.2491 -0.0657 0.124 Uiso 0.431(4) 1 calc R . P A 2
C16B C 0.3650(8) 1.2015(8) -0.0241(3) 0.089(3) Uani 0.431(4) 1 d G U P A 2
H16B H 0.3395 1.1611 -0.0629 0.107 Uiso 0.431(4) 1 calc R . P A 2
C17A C -0.0448(3) 1.2441(3) 0.09146(16) 0.0361(6) Uani 1 1 d . . . . .
C18A C -0.0949(5) 1.2024(4) 0.15851(19) 0.0611(11) Uani 1 1 d . . . . .
H18A H -0.0612 1.1178 0.1809 0.073 Uiso 1 1 calc R . . . .
C19A C -0.1988(5) 1.2873(6) 0.1947(3) 0.0846(16) Uani 1 1 d . . . . .
H19A H -0.2343 1.2603 0.2411 0.102 Uiso 1 1 calc R . . . .
C20A C -0.2445(5) 1.4070(5) 0.1608(3) 0.0879(17) Uani 1 1 d . . . . .
H20A H -0.3134 1.4633 0.1842 0.106 Uiso 1 1 calc R . . . .
C21A C -0.1970(5) 1.4485(5) 0.0964(3) 0.0823(14) Uani 1 1 d . . . . .
H21A H -0.2304 1.5336 0.0746 0.099 Uiso 1 1 calc R . . . .
C22A C -0.1002(4) 1.3686(4) 0.0615(2) 0.0561(9) Uani 1 1 d . . . . .
H22A H -0.0689 1.3988 0.0149 0.067 Uiso 1 1 calc R . . . .
B1A B 0.0647(4) 0.8743(3) 0.08225(15) 0.0292(6) Uani 1 1 d . . . . .
C1B C 0.1612(9) 0.7710(9) 0.1363(5) 0.0198(19) Uani 0.431(4) 1 d D U P A 2
C2B C 0.1251(7) 0.6465(6) 0.1514(3) 0.0222(13) Uani 0.431(4) 1 d D U P A 2
H2B H 0.0445 0.6229 0.1291 0.027 Uiso 0.431(4) 1 calc R . P A 2
C3B C 0.2020(9) 0.5516(8) 0.1987(4) 0.0230(18) Uani 0.431(4) 1 d D U P A 2
C4B C 0.3237(8) 0.5867(7) 0.2304(4) 0.0238(15) Uani 0.431(4) 1 d D U P A 2
C5B C 0.3584(6) 0.7183(6) 0.2147(3) 0.0249(13) Uani 0.431(4) 1 d D U P A 2
H5B H 0.4383 0.7442 0.2366 0.030 Uiso 0.431(4) 1 calc R . P A 2
C6B C 0.2800(7) 0.8072(7) 0.1692(3) 0.0239(14) Uani 0.431(4) 1 d D U P A 2
H6B H 0.3053 0.8942 0.1596 0.029 Uiso 0.431(4) 1 calc R . P A 2
C7B C 0.1626(8) 0.4241(6) 0.2164(3) 0.0370(16) Uani 0.431(4) 1 d D U P A 2
H7B H 0.0805 0.3996 0.1956 0.044 Uiso 0.431(4) 1 calc R . P A 2
C8B C 0.2397(9) 0.3352(7) 0.2628(3) 0.0425(18) Uani 0.431(4) 1 d D U P A 2
H8B H 0.2115 0.2495 0.2742 0.051 Uiso 0.431(4) 1 calc R . P A 2
C9B C 0.3606(11) 0.3706(8) 0.2936(5) 0.041(2) Uani 0.431(4) 1 d D U P A 2
H9B H 0.4134 0.3089 0.3266 0.050 Uiso 0.431(4) 1 calc R . P A 2
C10B C 0.4033(8) 0.4925(8) 0.2769(3) 0.0304(15) Uani 0.431(4) 1 d D U P A 2
H10B H 0.4878 0.5141 0.2969 0.036 Uiso 0.431(4) 1 calc R . P A 2

loop_
_atom_site_aniso_label
_atom_site_aniso_U_11
_atom_site_aniso_U_22
_atom_site_aniso_U_33
_atom_site_aniso_U_23
_atom_site_aniso_U_13
_atom_site_aniso_U_12
Si1 0.0363(4) 0.0259(4) 0.0205(3) -0.0020(3) -0.0061(3) -0.0070(3)
O1 0.0490(12) 0.0269(9) 0.0233(9) 0.0003(7) -0.0087(8) -0.0097(8)
O2 0.0363(10) 0.0279(9) 0.0236(9) -0.0017(7) -0.0038(7) -0.0045(8)
C1 0.0296(13) 0.0237(12) 0.0245(12) -0.0026(10) -0.0067(10) 0.0004(10)
C2 0.0354(14) 0.0273(13) 0.0260(13) -0.0043(10) -0.0034(11) -0.0006(11)
C3 0.0355(15) 0.0270(13) 0.0290(13) 0.0005(11) -0.0036(11) -0.0012(11)
C4 0.0331(14) 0.0258(13) 0.0350(14) -0.0038(11) -0.0088(11) -0.0002(11)
C5 0.0387(15) 0.0326(14) 0.0318(14) -0.0112(11) -0.0029(12) -0.0044(12)
C6 0.0358(15) 0.0317(14) 0.0285(13) -0.0059(11) -0.0019(11) -0.0018(11)
C7 0.0503(19) 0.0440(17) 0.0336(15) -0.0022(13) 0.0028(13) -0.0115(14)
C8 0.0501(19) 0.0470(19) 0.0454(18) 0.0062(15) 0.0026(15) -0.0161(15)
C9 0.0505(19) 0.0317(15) 0.0522(19) 0.0056(14) -0.0109(15) -0.0141(14)
C10 0.0471(18) 0.0282(14) 0.0478(18) -0.0050(13) -0.0120(14) -0.0047(13)
C11 0.0390(15) 0.0266(13) 0.0338(14) -0.0010(11) -0.0095(12) -0.0041(11)
C12 0.047(2) 0.056(2) 0.069(2) -0.0284(19) -0.0123(17) 0.0027(16)
C13 0.045(2) 0.074(3) 0.104(3) -0.040(3) -0.011(2) 0.0107(19)
C14 0.0393(19) 0.054(2) 0.105(3) -0.013(2) -0.025(2) -0.0012(17)
C15 0.052(2) 0.049(2) 0.066(2) -0.0046(17) -0.0258(18) -0.0143(16)
C16 0.0480(19) 0.0435(18) 0.0460(18) -0.0085(14) -0.0132(14) -0.0100(14)
C17 0.0391(15) 0.0374(15) 0.0243(13) -0.0053(11) -0.0032(11) -0.0169(12)
C18 0.069(2) 0.0454(18) 0.0311(16) -0.0015(13) -0.0003(15) -0.0153(16)
C19 0.079(3) 0.070(2) 0.0253(15) 0.0050(15) 0.0029(16) -0.030(2)
C20 0.050(2) 0.086(3) 0.0366(18) -0.0173(18) 0.0123(15) -0.025(2)
C21 0.0392(18) 0.082(3) 0.0451(19) -0.0209(18) 0.0050(15) -0.0088(17)
C22 0.0341(16) 0.0563(19) 0.0321(15) -0.0104(13) -0.0033(12) -0.0060(14)
B1 0.0290(15) 0.0238(14) 0.0273(14) -0.0012(11) -0.0084(12) 0.0005(11)
Si1A 0.0335(4) 0.0220(3) 0.0250(4) -0.0023(3) -0.0069(3) -0.0042(3)
O1A 0.0498(13) 0.0593(14) 0.0256(10) -0.0018(9) -0.0070(9) -0.0226(11)
O2A 0.0572(14) 0.0244(10) 0.0510(13) 0.0034(9) -0.0171(11) -0.0061(9)
C1A 0.042(3) 0.032(3) 0.023(2) -0.0027(19) -0.006(2) -0.007(2)
C2A 0.049(3) 0.029(2) 0.035(3) -0.004(2) 0.000(2) -0.013(2)
C3A 0.048(4) 0.031(3) 0.022(3) -0.003(3) -0.001(3) 0.004(3)
C4A 0.035(3) 0.031(3) 0.019(3) -0.003(2) 0.001(2) 0.005(3)
C5A 0.029(3) 0.026(3) 0.028(3) -0.004(2) 0.000(2) -0.002(2)
C6A 0.025(4) 0.030(3) 0.025(3) -0.011(2) -0.006(3) 0.001(3)
C7A 0.062(4) 0.033(3) 0.031(3) -0.003(2) -0.001(3) 0.002(3)
C8A 0.057(4) 0.040(4) 0.030(3) -0.001(3) -0.004(3) 0.016(3)
C9A 0.044(3) 0.048(3) 0.028(3) -0.004(2) -0.007(2) 0.015(3)
C10A 0.037(3) 0.040(3) 0.031(2) -0.005(2) -0.004(2) -0.001(2)
C11A 0.034(5) 0.040(4) 0.030(4) -0.007(4) -0.004(4) -0.011(4)
C12A 0.042(3) 0.033(3) 0.073(4) -0.009(3) -0.004(3) -0.012(3)
C13A 0.051(4) 0.073(5) 0.097(6) 0.002(4) -0.009(4) -0.034(4)
C14A 0.032(4) 0.109(6) 0.083(5) -0.007(5) -0.008(4) -0.030(4)
C15A 0.044(4) 0.126(7) 0.058(4) -0.018(4) 0.008(3) -0.012(4)
C16A 0.040(3) 0.089(5) 0.036(3) -0.023(3) 0.003(3) -0.008(3)
C11B 0.027(6) 0.038(5) 0.039(6) -0.001(5) -0.001(5) 0.002(5)
C12B 0.067(5) 0.089(7) 0.071(6) -0.012(5) -0.003(5) -0.046(5)
C13B 0.071(6) 0.109(7) 0.078(7) -0.012(6) -0.002(6) -0.050(5)
C14B 0.057(6) 0.095(7) 0.097(7) -0.036(6) 0.004(6) -0.029(6)
C15B 0.053(6) 0.163(9) 0.105(7) -0.048(7) 0.036(5) -0.042(6)
C16B 0.068(6) 0.139(8) 0.073(6) -0.047(6) 0.017(5) -0.042(6)
C17A 0.0349(15) 0.0358(15) 0.0423(16) -0.0138(13) 0.0027(12) -0.0160(12)
C18A 0.085(3) 0.054(2) 0.052(2) -0.0190(17) 0.0257(19) -0.038(2)
C19A 0.088(3) 0.108(4) 0.072(3) -0.038(3) 0.046(3) -0.061(3)
C20A 0.060(3) 0.073(3) 0.144(5) -0.057(3) 0.026(3) -0.024(2)
C21A 0.067(3) 0.066(3) 0.116(4) -0.037(3) 0.009(3) 0.010(2)
C22A 0.047(2) 0.048(2) 0.074(3) -0.0214(18) -0.0036(18) 0.0067(16)
B1A 0.0378(17) 0.0267(15) 0.0231(14) -0.0022(11) -0.0048(12) -0.0026(12)
C1B 0.019(5) 0.023(3) 0.019(3) -0.001(2) -0.015(4) -0.002(3)
C2B 0.021(3) 0.024(3) 0.023(3) 0.001(2) -0.011(2) -0.008(3)
C3B 0.034(4) 0.020(3) 0.016(4) -0.003(3) -0.005(3) -0.004(3)
C4B 0.030(4) 0.021(3) 0.019(3) 0.000(3) -0.005(2) 0.000(3)
C5B 0.024(3) 0.029(3) 0.024(3) -0.002(2) -0.010(2) -0.009(2)
C6B 0.028(3) 0.021(3) 0.026(3) 0.001(3) -0.009(3) -0.014(3)
C7B 0.060(4) 0.022(3) 0.030(3) 0.001(2) -0.009(3) -0.008(3)
C8B 0.078(5) 0.017(3) 0.030(3) 0.005(3) -0.006(3) -0.003(3)
C9B 0.064(6) 0.029(5) 0.025(3) 0.003(3) -0.009(4) 0.015(4)
C10B 0.032(4) 0.032(4) 0.023(3) 0.000(3) -0.007(3) 0.010(3)

loop_
_atom_type_symbol
_atom_type_description
_atom_type_scat_dispersion_real
_atom_type_scat_dispersion_imag
_atom_type_scat_source
C C 0.0033 0.0016 'International Tables Vol C Tables 4.2.6.8 and 6.1.1.4'
H H 0.0000 0.0000 'International Tables Vol C Tables 4.2.6.8 and 6.1.1.4'
B B 0.0013 0.0007 'International Tables Vol C Tables 4.2.6.8 and 6.1.1.4'
O O 0.0106 0.0060 'International Tables Vol C Tables 4.2.6.8 and 6.1.1.4'
Si Si 0.0817 0.0704 'International Tables Vol C Tables 4.2.6.8 and 6.1.1.4'

loop_
_geom_angle_atom_site_label_1
_geom_angle_atom_site_label_2
_geom_angle_atom_site_label_3
_geom_angle
_geom_angle_site_symmetry_1
_geom_angle_site_symmetry_3
O1 Si1 C11 109.43(12) 2_676 .
O1 Si1 C17 107.68(11) 2_676 .
O2 Si1 O1 107.84(10) . 2_676
O2 Si1 C11 111.06(12) . .
O2 Si1 C17 109.12(13) . .
C17 Si1 C11 111.57(13) . .
B1 O1 Si1 133.08(18) . 2_676
B1 O2 Si1 139.14(18) . .
C2 C1 C6 118.2(2) . .
C2 C1 B1 121.1(2) . .
C6 C1 B1 120.7(2) . .
C1 C2 H2 119.1 . .
C1 C2 C3 121.9(2) . .
C3 C2 H2 119.1 . .
C2 C3 C4 118.8(2) . .
C2 C3 C7 122.8(3) . .
C4 C3 C7 118.3(3) . .
C3 C4 C5 118.8(2) . .
C10 C4 C3 119.1(3) . .
C10 C4 C5 122.0(3) . .
C4 C5 H5 119.6 . .
C6 C5 C4 120.8(2) . .
C6 C5 H5 119.6 . .
C1 C6 H6 119.3 . .
C5 C6 C1 121.5(3) . .
C5 C6 H6 119.3 . .
C3 C7 H7 119.8 . .
C8 C7 C3 120.4(3) . .
C8 C7 H7 119.8 . .
C7 C8 H8 119.6 . .
C7 C8 C9 120.8(3) . .
C9 C8 H8 119.6 . .
C8 C9 H9 119.7 . .
C10 C9 C8 120.5(3) . .
C10 C9 H9 119.7 . .
C4 C10 H10 119.6 . .
C9 C10 C4 120.8(3) . .
C9 C10 H10 119.6 . .
C12 C11 Si1 121.7(2) . .
C12 C11 C16 117.5(3) . .
C16 C11 Si1 120.8(2) . .
C11 C12 H12 119.3 . .
C13 C12 C11 121.4(3) . .
C13 C12 H12 119.3 . .
C12 C13 H13 119.9 . .
C12 C13 C14 120.3(4) . .
C14 C13 H13 119.9 . .
C13 C14 H14 120.4 . .
C15 C14 C13 119.2(3) . .
C15 C14 H14 120.4 . .
C14 C15 H15 119.6 . .
C14 C15 C16 120.7(3) . .
C16 C15 H15 119.6 . .
C11 C16 H16 119.6 . .
C15 C16 C11 120.8(3) . .
C15 C16 H16 119.6 . .
C18 C17 Si1 119.9(3) . .
C22 C17 Si1 122.7(2) . .
C22 C17 C18 117.4(3) . .
C17 C18 H18 119.7 . .
C19 C18 C17 120.7(4) . .
C19 C18 H18 119.7 . .
C18 C19 H19 120.0 . .
C20 C19 C18 120.0(3) . .
C20 C19 H19 120.0 . .
C19 C20 H20 119.7 . .
C21 C20 C19 120.5(3) . .
C21 C20 H20 119.7 . .
C20 C21 H21 120.1 . .
C20 C21 C22 119.7(4) . .
C22 C21 H21 120.1 . .
C17 C22 C21 121.7(3) . .
C17 C22 H22 119.1 . .
C21 C22 H22 119.1 . .
O1 B1 O2 119.7(2) . .
O1 B1 C1 120.2(2) . .
O2 B1 C1 120.1(2) . .
O1A Si1A O2A 111.58(12) 2_575 .
O1A Si1A C11A 106.60(19) 2_575 .
O1A Si1A C11B 107.0(3) 2_575 .
O1A Si1A C17A 109.31(14) 2_575 .
O2A Si1A C11A 106.69(18) . .
O2A Si1A C11B 109.1(3) . .
O2A Si1A C17A 108.69(14) . .
C11A Si1A C17A 113.99(19) . .
C17A Si1A C11B 111.2(3) . .
B1A O1A Si1A 148.9(2) . 2_575
B1A O2A Si1A 145.1(2) . .
C2A C1A H1A 118.1 . .
C2A C1A C6A 123.8(6) . .
C6A C1A H1A 118.1 . .
C1A C2A H2A 120.3 . .
C1A C2A C3A 119.4(5) . .
C3A C2A H2A 120.3 . .
C2A C3A C4A 120.0(6) . .
C2A C3A C7A 121.5(6) . .
C4A C3A C7A 118.6(6) . .
C3A C4A C5A 118.0(5) . .
C10A C4A C3A 120.1(6) . .
C10A C4A C5A 122.0(5) . .
C4A C5A H5A 119.1 . .
C6A C5A C4A 121.8(6) . .
C6A C5A H5A 119.1 . .
C1A C6A B1A 123.9(6) . .
C5A C6A C1A 116.9(7) . .
C5A C6A B1A 119.0(5) . .
C3A C7A H7A 120.4 . .
C8A C7A C3A 119.3(6) . .
C8A C7A H7A 120.4 . .
C7A C8A H8A 119.4 . .
C7A C8A C9A 121.3(7) . .
C9A C8A H8A 119.4 . .
C8A C9A H9A 119.6 . .
C10A C9A C8A 120.9(6) . .
C10A C9A H9A 119.6 . .
C4A C10A H10A 120.0 . .
C9A C10A C4A 119.9(5) . .
C9A C10A H10A 120.0 . .
C12A C11A Si1A 121.7(3) . .
C12A C11A C16A 120.0 . .
C16A C11A Si1A 118.2(3) . .
C11A C12A H12A 120.0 . .
C11A C12A C13A 120.0 . .
C13A C12A H12A 120.0 . .
C12A C13A H13A 120.0 . .
C14A C13A C12A 120.0 . .
C14A C13A H13A 120.0 . .
C13A C14A H14A 120.0 . .
C13A C14A C15A 120.0 . .
C15A C14A H14A 120.0 . .
C14A C15A H15A 120.0 . .
C14A C15A C16A 120.0 . .
C16A C15A H15A 120.0 . .
C11A C16A H16A 120.0 . .
C15A C16A C11A 120.0 . .
C15A C16A H16A 120.0 . .
C12B C11B Si1A 116.7(4) . .
C12B C11B C16B 120.0 . .
C16B C11B Si1A 123.3(4) . .
C11B C12B H12B 120.0 . .
C13B C12B C11B 120.0 . .
C13B C12B H12B 120.0 . .
C12B C13B H13B 120.0 . .
C12B C13B C14B 120.0 . .
C14B C13B H13B 120.0 . .
C13B C14B H14B 120.0 . .
C15B C14B C13B 120.0 . .
C15B C14B H14B 120.0 . .
C14B C15B H15B 120.0 . .
C14B C15B C16B 120.0 . .
C16B C15B H15B 120.0 . .
C11B C16B H16B 120.0 . .
C15B C16B C11B 120.0 . .
C15B C16B H16B 120.0 . .
C18A C17A Si1A 123.2(3) . .
C18A C17A C22A 117.0(3) . .
C22A C17A Si1A 119.8(3) . .
C17A C18A H18A 120.1 . .
C17A C18A C19A 119.8(4) . .
C19A C18A H18A 120.1 . .
C18A C19A H19A 120.9 . .
C20A C19A C18A 118.2(4) . .
C20A C19A H19A 120.9 . .
C19A C20A H20A 118.7 . .
C21A C20A C19A 122.7(5) . .
C21A C20A H20A 118.7 . .
C20A C21A H21A 120.2 . .
C20A C21A C22A 119.6(5) . .
C22A C21A H21A 120.2 . .
C17A C22A H22A 118.6 . .
C21A C22A C17A 122.7(4) . .
C21A C22A H22A 118.6 . .
O1A B1A O2A 121.0(3) . .
O1A B1A C6A 113.1(3) . .
O1A B1A C1B 128.4(4) . .
O2A B1A C6A 125.7(4) . .
O2A B1A C1B 110.4(4) . .
C2B C1B B1A 119.2(6) . .
C2B C1B C6B 119.2(7) . .
C6B C1B B1A 121.6(7) . .
C1B C2B H2B 118.6 . .
C1B C2B C3B 122.7(6) . .
C3B C2B H2B 118.6 . .
C2B C3B C4B 118.2(7) . .
C2B C3B C7B 123.1(6) . .
C7B C3B C4B 118.6(7) . .
C3B C4B C5B 118.1(6) . .
C10B C4B C3B 119.0(7) . .
C10B C4B C5B 122.8(6) . .
C4B C5B H5B 119.2 . .
C6B C5B C4B 121.6(5) . .
C6B C5B H5B 119.2 . .
C1B C6B H6B 119.9 . .
C5B C6B C1B 120.1(7) . .
C5B C6B H6B 119.9 . .
C3B C7B H7B 119.4 . .
C8B C7B C3B 121.3(6) . .
C8B C7B H7B 119.4 . .
C7B C8B H8B 120.1 . .
C7B C8B C9B 119.7(7) . .
C9B C8B H8B 120.1 . .
C8B C9B H9B 119.7 . .
C10B C9B C8B 120.7(7) . .
C10B C9B H9B 119.7 . .
C4B C10B H10B 119.7 . .
C9B C10B C4B 120.6(7) . .
C9B C10B H10B 119.7 . .

loop_
_geom_bond_atom_site_label_1
_geom_bond_atom_site_label_2
_geom_bond_distance
_geom_bond_site_symmetry_2
Si1 O1 1.639(2) 2_676
Si1 O2 1.621(2) .
Si1 C11 1.853(3) .
Si1 C17 1.849(3) .
O1 Si1 1.640(2) 2_676
O1 B1 1.361(3) .
O2 B1 1.374(3) .
C1 C2 1.378(4) .
C1 C6 1.414(4) .
C1 B1 1.544(4) .
C2 H2 0.9500 .
C2 C3 1.406(4) .
C3 C4 1.412(4) .
C3 C7 1.424(4) .
C4 C5 1.413(4) .
C4 C10 1.407(4) .
C5 H5 0.9500 .
C5 C6 1.355(4) .
C6 H6 0.9500 .
C7 H7 0.9500 .
C7 C8 1.357(4) .
C8 H8 0.9500 .
C8 C9 1.389(5) .
C9 H9 0.9500 .
C9 C10 1.356(4) .
C10 H10 0.9500 .
C11 C12 1.380(5) .
C11 C16 1.387(4) .
C12 H12 0.9500 .
C12 C13 1.370(5) .
C13 H13 0.9500 .
C13 C14 1.373(6) .
C14 H14 0.9500 .
C14 C15 1.363(6) .
C15 H15 0.9500 .
C15 C16 1.375(5) .
C16 H16 0.9500 .
C17 C18 1.396(4) .
C17 C22 1.382(4) .
C18 H18 0.9500 .
C18 C19 1.387(5) .
C19 H19 0.9500 .
C19 C20 1.369(6) .
C20 H20 0.9500 .
C20 C21 1.359(5) .
C21 H21 0.9500 .
C21 C22 1.383(4) .
C22 H22 0.9500 .
Si1A O1A 1.616(2) 2_575
Si1A O2A 1.621(2) .
Si1A C11A 1.818(4) .
Si1A C11B 1.872(6) .
Si1A C17A 1.844(3) .
O1A Si1A 1.616(2) 2_575
O1A B1A 1.345(4) .
O2A B1A 1.347(4) .
C1A H1A 0.9500 .
C1A C2A 1.352(7) .
C1A C6A 1.416(8) .
C2A H2A 0.9500 .
C2A C3A 1.404(8) .
C3A C4A 1.407(8) .
C3A C7A 1.437(8) .
C4A C5A 1.450(8) .
C4A C10A 1.395(7) .
C5A H5A 0.9500 .
C5A C6A 1.366(7) .
C6A B1A 1.518(9) .
C7A H7A 0.9500 .
C7A C8A 1.348(9) .
C8A H8A 0.9500 .
C8A C9A 1.398(9) .
C9A H9A 0.9500 .
C9A C10A 1.357(7) .
C10A H10A 0.9500 .
C11A C12A 1.3900 .
C11A C16A 1.3900 .
C12A H12A 0.9500 .
C12A C13A 1.3900 .
C13A H13A 0.9500 .
C13A C14A 1.3900 .
C14A H14A 0.9500 .
C14A C15A 1.3900 .
C15A H15A 0.9500 .
C15A C16A 1.3900 .
C16A H16A 0.9500 .
C11B C12B 1.3900 .
C11B C16B 1.3900 .
C12B H12B 0.9500 .
C12B C13B 1.3900 .
C13B H13B 0.9500 .
C13B C14B 1.3900 .
C14B H14B 0.9500 .
C14B C15B 1.3900 .
C15B H15B 0.9500 .
C15B C16B 1.3900 .
C16B H16B 0.9500 .
C17A C18A 1.376(5) .
C17A C22A 1.394(5) .
C18A H18A 0.9500 .
C18A C19A 1.442(6) .
C19A H19A 0.9500 .
C19A C20A 1.356(8) .
C20A H20A 0.9500 .
C20A C21A 1.324(7) .
C21A H21A 0.9500 .
C21A C22A 1.359(5) .
C22A H22A 0.9500 .
B1A C1B 1.614(10) .
C1B C2B 1.361(10) .
C1B C6B 1.406(8) .
C2B H2B 0.9500 .
C2B C3B 1.404(9) .
C3B C4B 1.412(9) .
C3B C7B 1.405(9) .
C4B C5B 1.427(8) .
C4B C10B 1.402(9) .
C5B H5B 0.9500 .
C5B C6B 1.356(8) .
C6B H6B 0.9500 .
C7B H7B 0.9500 .
C7B C8B 1.360(8) .
C8B H8B 0.9500 .
C8B C9B 1.399(10) .
C9B H9B 0.9500 .
C9B C10B 1.361(10) .
C10B H10B 0.9500 .

loop_
_geom_torsion_atom_site_label_1
_geom_torsion_atom_site_label_2
_geom_torsion_atom_site_label_3
_geom_torsion_atom_site_label_4
_geom_torsion
_geom_torsion_site_symmetry_1
Si1 O1 B1 O2 13.4(4) 2_676
Si1 O1 B1 C1 -166.48(19) 2_676
Si1 O2 B1 O1 -91.4(3) .
Si1 O2 B1 C1 88.5(3) .
Si1 C11 C12 C13 179.9(3) .
Si1 C11 C16 C15 179.3(3) .
Si1 C17 C18 C19 -178.7(3) .
Si1 C17 C22 C21 179.3(2) .
O1 Si1 O2 B1 94.3(3) 2_676
O1 Si1 C11 C12 -39.9(3) 2_676
O1 Si1 C11 C16 143.0(2) 2_676
O1 Si1 C17 C18 -68.8(3) 2_676
O1 Si1 C17 C22 112.6(2) 2_676
O2 Si1 C11 C12 79.1(3) .
O2 Si1 C11 C16 -98.0(3) .
O2 Si1 C17 C18 174.4(2) .
O2 Si1 C17 C22 -4.2(3) .
C1 C2 C3 C4 2.6(4) .
C1 C2 C3 C7 -175.9(3) .
C2 C1 C6 C5 -1.0(4) .
C2 C1 B1 O1 13.0(4) .
C2 C1 B1 O2 -166.8(2) .
C2 C3 C4 C5 -2.3(4) .
C2 C3 C4 C10 -179.2(2) .
C2 C3 C7 C8 178.1(3) .
C3 C4 C5 C6 0.4(4) .
C3 C4 C10 C9 0.5(4) .
C3 C7 C8 C9 1.5(5) .
C4 C3 C7 C8 -0.4(4) .
C4 C5 C6 C1 1.2(4) .
C5 C4 C10 C9 -176.3(3) .
C6 C1 C2 C3 -1.0(4) .
C6 C1 B1 O1 -168.8(2) .
C6 C1 B1 O2 11.3(4) .
C7 C3 C4 C5 176.3(3) .
C7 C3 C4 C10 -0.6(4) .
C7 C8 C9 C10 -1.6(5) .
C8 C9 C10 C4 0.6(5) .
C10 C4 C5 C6 177.2(3) .
C11 Si1 O2 B1 -25.6(3) .
C11 Si1 C17 C18 51.3(3) .
C11 Si1 C17 C22 -127.3(2) .
C11 C12 C13 C14 1.6(7) .
C12 C11 C16 C15 2.0(5) .
C12 C13 C14 C15 0.8(7) .
C13 C14 C15 C16 -1.6(6) .
C14 C15 C16 C11 0.2(5) .
C16 C11 C12 C13 -2.9(6) .
C17 Si1 O2 B1 -149.0(3) .
C17 Si1 C11 C12 -159.0(3) .
C17 Si1 C11 C16 23.9(3) .
C17 C18 C19 C20 -0.8(5) .
C18 C17 C22 C21 0.7(4) .
C18 C19 C20 C21 0.9(5) .
C19 C20 C21 C22 -0.3(5) .
C20 C21 C22 C17 -0.5(5) .
C22 C17 C18 C19 0.0(5) .
B1 C1 C2 C3 177.2(2) .
B1 C1 C6 C5 -179.2(3) .
Si1A O1A B1A O2A 55.1(6) 2_575
Si1A O1A B1A C6A -129.5(5) 2_575
Si1A O1A B1A C1B -118.7(6) 2_575
Si1A O2A B1A O1A -4.0(6) .
Si1A O2A B1A C6A -178.8(4) .
Si1A O2A B1A C1B 170.8(5) .
Si1A C11A C12A C13A -177.2(4) .
Si1A C11A C16A C15A 177.3(4) .
Si1A C11B C12B C13B -178.9(6) .
Si1A C11B C16B C15B 178.9(6) .
Si1A C17A C18A C19A 179.5(3) .
Si1A C17A C22A C21A -178.8(3) .
O1A Si1A O2A B1A -22.8(4) 2_575
O1A Si1A C11A C12A 117.8(3) 2_575
O1A Si1A C11A C16A -59.5(3) 2_575
O1A Si1A C11B C12B 151.7(3) 2_575
O1A Si1A C11B C16B -27.2(6) 2_575
O1A Si1A C17A C18A 134.3(3) 2_575
O1A Si1A C17A C22A -45.5(3) 2_575
O1A B1A C1B C2B -13.1(11) .
O1A B1A C1B C6B 168.2(6) .
O2A Si1A C11A C12A -122.9(3) .
O2A Si1A C11A C16A 59.9(3) .
O2A Si1A C11B C12B -87.5(3) .
O2A Si1A C11B C16B 93.7(5) .
O2A Si1A C17A C18A 12.3(3) .
O2A Si1A C17A C22A -167.5(2) .
O2A B1A C1B C2B 172.6(6) .
O2A B1A C1B C6B -6.1(10) .
C1A C2A C3A C4A 1.8(10) .
C1A C2A C3A C7A -177.7(6) .
C1A C6A B1A O1A -8.2(8) .
C1A C6A B1A O2A 166.9(5) .
C1A C6A B1A C1B -160(3) .
C2A C1A C6A C5A -1.4(10) .
C2A C1A C6A B1A 172.6(6) .
C2A C3A C4A C5A -0.1(9) .
C2A C3A C4A C10A 179.8(6) .
C2A C3A C7A C8A 179.0(6) .
C3A C4A C5A C6A -2.5(9) .
C3A C4A C10A C9A 1.2(8) .
C3A C7A C8A C9A 1.3(10) .
C4A C3A C7A C8A -0.6(10) .
C4A C5A C6A C1A 3.2(10) .
C4A C5A C6A B1A -171.1(5) .
C5A C4A C10A C9A -178.9(5) .
C5A C6A B1A O1A 165.7(5) .
C5A C6A B1A O2A -19.2(9) .
C5A C6A B1A C1B 14.3(16) .
C6A C1A C2A C3A -1.1(9) .
C6A B1A C1B C2B 21.2(16) .
C6A B1A C1B C6B -158(3) .
C7A C3A C4A C5A 179.5(5) .
C7A C3A C4A C10A -0.6(9) .
C7A C8A C9A C10A -0.7(10) .
C8A C9A C10A C4A -0.6(8) .
C10A C4A C5A C6A 177.6(6) .
C11A Si1A O2A B1A -138.9(4) .
C11A Si1A C11B C12B -125(7) .
C11A Si1A C11B C16B 56(7) .
C11A Si1A C17A C18A -106.5(3) .
C11A Si1A C17A C22A 73.7(3) .
C11A C12A C13A C14A 0.0 .
C12A C11A C16A C15A 0.0 .
C12A C13A C14A C15A 0.0 .
C13A C14A C15A C16A 0.0 .
C14A C15A C16A C11A 0.0 .
C16A C11A C12A C13A 0.0 .
C11B Si1A O2A B1A -140.8(5) .
C11B Si1A C11A C12A 20(7) .
C11B Si1A C11A C16A -157(7) .
C11B Si1A C17A C18A -107.8(4) .
C11B Si1A C17A C22A 72.5(4) .
C11B C12B C13B C14B 0.0 .
C12B C11B C16B C15B 0.0 .
C12B C13B C14B C15B 0.0 .
C13B C14B C15B C16B 0.0 .
C14B C15B C16B C11B 0.0 .
C16B C11B C12B C13B 0.0 .
C17A Si1A O2A B1A 97.8(4) .
C17A Si1A C11A C12A -2.9(4) .
C17A Si1A C11A C16A 179.9(2) .
C17A Si1A C11B C12B 32.4(4) .
C17A Si1A C11B C16B -146.5(5) .
C17A C18A C19A C20A 0.2(6) .
C18A C17A C22A C21A 1.4(5) .
C18A C19A C20A C21A -0.4(7) .
C19A C20A C21A C22A 1.0(8) .
C20A C21A C22A C17A -1.6(7) .
C22A C17A C18A C19A -0.7(5) .
B1A C1B C2B C3B -179.0(7) .
B1A C1B C6B C5B 179.6(7) .
C1B C2B C3B C4B -1.4(9) .
C1B C2B C3B C7B 177.8(8) .
C2B C1B C6B C5B 0.9(12) .
C2B C3B C4B C5B 2.3(10) .
C2B C3B C4B C10B -179.0(6) .
C2B C3B C7B C8B -179.6(7) .
C3B C4B C5B C6B -1.7(10) .
C3B C4B C10B C9B -2.8(11) .
C3B C7B C8B C9B 0.0(12) .
C4B C3B C7B C8B -0.4(11) .
C4B C5B C6B C1B 0.1(11) .
C5B C4B C10B C9B 175.8(8) .
C6B C1B C2B C3B -0.2(11) .
C7B C3B C4B C5B -176.9(7) .
C7B C3B C4B C10B 1.7(11) .
C7B C8B C9B C10B -1.0(13) .
C8B C9B C10B C4B 2.4(13) .
C10B C4B C5B C6B 179.7(7) .
